data_1546514
loop_
_publ_author_name
'Sahoo, Apurba Ranjan'
'Jiang, Fan'
'Bruneau, Christian'
'Gangavaram, Sharma'
'Surisetti, Suresh'
'Roisnel, Thierry'
'Dorcet, Vincent'
'Achard, Mathieu'

_publ_section_title
;
 Phosphine-Pyridonate Ligands Containing Octahedral Ruthenium Complexes :
 Access to Esters and Formic Acid
;
_journal_name_full 'Catal. Sci. Technol.'
_journal_paper_doi 10.1039/C7CY00932A
_journal_year 2017
_chemical_compound_source 'synthesis as described'
_chemical_formula_moiety 'C37 H34 Cl4 N2 O2 P2 Ru'
_chemical_formula_sum 'C37 H34 Cl4 N2 O2 P2 Ru'
_chemical_formula_weight 843.47
_chemical_name_systematic
;
 ?
;
_space_group_crystal_system monoclinic
_space_group_IT_number 14
_space_group_name_Hall '-P 2yn'
_space_group_name_H-M_alt 'P 1 21/n 1'
_symmetry_space_group_name_Hall '-P 2yn'
_symmetry_space_group_name_H-M 'P 1 21/n 1'
_atom_sites_solution_hydrogens geom
_audit_update_record
;
2016-02-11 deposited with the CCDC.
2017-07-10 downloaded from the CCDC.
;
_cell_angle_alpha 90
_cell_angle_beta 110.623(3)
_cell_angle_gamma 90
_cell_formula_units_Z 4
_cell_length_a 14.1626(13)
_cell_length_b 17.2124(19)
_cell_length_c 15.9415(18)
_cell_measurement_reflns_used 9811
_cell_measurement_temperature 150(2)
_cell_measurement_theta_max 27.31
_cell_measurement_theta_min 2.37
_cell_measurement_wavelength 0.71073
_cell_volume 3637.1(7)
_computing_cell_refinement 'APEX2 (Bruker, 2014); SAINT (Bruker, 2014)'
_computing_data_collection 'SAINT (Bruker, 2014); XPREP (Sheldrick, 2014)'
_computing_data_reduction 'SAINT (Bruker, 2014); XPREP (Sheldrick, 2014)'
_computing_molecular_graphics 'Ortep-3 for Windows (Farrugia, 1997)'
_computing_publication_material 'CRYSCALc (T. Roisnel, local program, 2015)'
_computing_structure_refinement 'SHELXL-2014/7 (Sheldrick, 2014)'
_computing_structure_solution 'SIR97 (Altomare et al., 1999)'
_diffrn_ambient_temperature 150(2)
_diffrn_detector '(CMOS) PHOTON 100'
_diffrn_measured_fraction_theta_full 0.998
_diffrn_measured_fraction_theta_max 0.999
_diffrn_measurement_device_type 'D8 VENTURE Bruker AXS'
_diffrn_measurement_method 'rotation images'
_diffrn_radiation_monochromator 'multilayer monochromator'
_diffrn_radiation_probe x-ray
_diffrn_radiation_source 'Incoatec microfocus sealed tube'
_diffrn_radiation_type MoK\a
_diffrn_radiation_wavelength 0.71073
_diffrn_reflns_av_R_equivalents 0.1898
_diffrn_reflns_av_unetI/netI 0.0784
_diffrn_reflns_limit_h_max 18
_diffrn_reflns_limit_h_min -18
_diffrn_reflns_limit_k_max 22
_diffrn_reflns_limit_k_min -22
_diffrn_reflns_limit_l_max 20
_diffrn_reflns_limit_l_min -20
_diffrn_reflns_number 78148
_diffrn_reflns_theta_full 25.242
_diffrn_reflns_theta_max 27.484
_diffrn_reflns_theta_min 2.976
_exptl_absorpt_coefficient_mu 0.849
_exptl_absorpt_correction_T_max 0.950
_exptl_absorpt_correction_T_min 0.821
_exptl_absorpt_correction_type multi-scan
_exptl_absorpt_process_details
;
  [Sheldrick, G.M. (2014). SADABS Bruker AXS Inc., Madison, Wisconsin, USA]
;
_exptl_crystal_colour yellow
_exptl_crystal_density_diffrn 1.540
_exptl_crystal_description prism
_exptl_crystal_F_000 1712
_exptl_crystal_size_max 0.560
_exptl_crystal_size_mid 0.090
_exptl_crystal_size_min 0.060
_refine_diff_density_max 1.309
_refine_diff_density_min -0.834
_refine_diff_density_rms 0.127
_refine_ls_extinction_method none
_refine_ls_goodness_of_fit_ref 1.074
_refine_ls_hydrogen_treatment constr
_refine_ls_matrix_type full
_refine_ls_number_parameters 435
_refine_ls_number_reflns 8329
_refine_ls_number_restraints 0
_refine_ls_restrained_S_all 1.074
_refine_ls_R_factor_all 0.0896
_refine_ls_R_factor_gt 0.0504
_refine_ls_shift/su_max 0.001
_refine_ls_shift/su_mean 0.000
_refine_ls_structure_factor_coef Fsqd
_refine_ls_weighting_details 'w=1/[\s^2^(Fo^2^)+(0.0432P)^2^+4.6599P] where P=(Fo^2^+2Fc^2^)/3'
_refine_ls_weighting_scheme calc
_refine_ls_wR_factor_gt 0.0992
_refine_ls_wR_factor_ref 0.1122
_reflns_number_gt 5909
_reflns_number_total 8329
_reflns_threshold_expression >2sigma(I)
_cod_data_source_file c7cy00932a2.cif
_cod_data_source_block MARUBIS
_cod_depositor_comments
;
The following automatic conversions were performed:

'_space_group_crystal_system' value 'Monoclinic' changed to
'monoclinic' according to
/home/data/users/saulius/crontab/automatic-downloads/rss-feeds/RSC/lib/dictionaries/cif_core.dic
dictionary named 'cif_core.dic' version 2.4.2 from 2011-04-26.

Automatic conversion script
Id: cif_fix_values 4973 2017-02-22 13:04:09Z antanas 
;
_cod_database_code 1546514

loop_
_space_group_symop_operation_xyz
'x, y, z'
'-x+1/2, y+1/2, -z+1/2'
'-x, -y, -z'
'x-1/2, -y-1/2, z-1/2'

loop_
_atom_site_label
_atom_site_type_symbol
_atom_site_fract_x
_atom_site_fract_y
_atom_site_fract_z
_atom_site_U_iso_or_equiv
_atom_site_adp_type
_atom_site_occupancy
_atom_site_symmetry_multiplicity
_atom_site_calc_flag
_atom_site_refinement_flags
_atom_site_disorder_assembly
Ru1 Ru 0.50654(2) 0.19404(2) 0.29832(2) 0.00843(9) Uani 1 1 d . .
Cl1 Cl 0.53270(7) 0.05158(5) 0.28559(7) 0.0158(2) Uani 1 1 d . .
Cl2 Cl 0.32536(7) 0.16680(6) 0.20058(7) 0.0160(2) Uani 1 1 d . .
P1 P 0.66761(7) 0.21646(5) 0.38424(7) 0.0101(2) Uani 1 1 d . .
P2 P 0.45546(7) 0.31811(5) 0.29641(7) 0.0096(2) Uani 1 1 d . .
N1 N 0.5005(2) 0.16173(18) 0.4279(2) 0.0106(7) Uani 1 1 d . .
N2 N 0.5209(2) 0.22616(18) 0.1733(2) 0.0112(7) Uani 1 1 d . .
O1 O 0.3576(2) 0.08369(17) 0.3716(2) 0.0199(7) Uani 1 1 d . .
H1 H 0.3575 0.1051 0.3242 0.030 Uiso 1 1 calc R U
O2 O 0.6237(2) 0.12168(17) 0.1680(2) 0.0246(7) Uani 1 1 d . .
H2B H 0.5999 0.1039 0.2054 0.037 Uiso 1 1 calc R U
C1 C 0.4338(3) 0.1108(2) 0.4404(3) 0.0130(8) Uani 1 1 d . .
C2 C 0.4396(3) 0.0845(2) 0.5249(3) 0.0198(9) Uani 1 1 d . .
H2 H 0.3914 0.0484 0.5303 0.024 Uiso 1 1 calc R U
C3 C 0.5149(3) 0.1108(2) 0.6002(3) 0.0230(10) Uani 1 1 d . .
H3 H 0.5197 0.0936 0.6581 0.028 Uiso 1 1 calc R U
C4 C 0.5841(3) 0.1634(2) 0.5889(3) 0.0182(9) Uani 1 1 d . .
H4 H 0.6364 0.1835 0.6397 0.022 Uiso 1 1 calc R U
C5 C 0.5763(3) 0.1863(2) 0.5042(3) 0.0114(8) Uani 1 1 d . .
C6 C 0.6558(3) 0.2381(2) 0.4923(3) 0.0117(8) Uani 1 1 d . .
H6A H 0.7211 0.2291 0.5413 0.014 Uiso 1 1 calc R U
H6B H 0.6367 0.2932 0.4943 0.014 Uiso 1 1 calc R U
C7 C 0.7505(3) 0.1313(2) 0.4059(3) 0.0163(9) Uani 1 1 d . .
C8 C 0.7458(3) 0.0753(2) 0.4677(3) 0.0227(10) Uani 1 1 d . .
H8 H 0.7030 0.0830 0.5013 0.027 Uiso 1 1 calc R U
C9 C 0.8041(3) 0.0080(3) 0.4799(4) 0.0334(13) Uani 1 1 d . .
H9 H 0.8006 -0.0305 0.5215 0.040 Uiso 1 1 calc R U
C10 C 0.8667(3) -0.0025(3) 0.4313(4) 0.0337(13) Uani 1 1 d . .
H10 H 0.9061 -0.0485 0.4395 0.040 Uiso 1 1 calc R U
C11 C 0.8727(3) 0.0526(3) 0.3715(3) 0.0298(12) Uani 1 1 d . .
H11 H 0.9168 0.0449 0.3390 0.036 Uiso 1 1 calc R U
C12 C 0.8146(3) 0.1200(2) 0.3579(3) 0.0202(9) Uani 1 1 d . .
H12 H 0.8188 0.1580 0.3162 0.024 Uiso 1 1 calc R U
C13 C 0.7491(3) 0.2939(2) 0.3692(3) 0.0134(8) Uani 1 1 d . .
C14 C 0.8103(3) 0.3367(2) 0.4431(3) 0.0189(9) Uani 1 1 d . .
H14 H 0.8084 0.3268 0.5011 0.023 Uiso 1 1 calc R U
C15 C 0.8739(3) 0.3937(2) 0.4310(4) 0.0274(11) Uani 1 1 d . .
H15 H 0.9160 0.4223 0.4812 0.033 Uiso 1 1 calc R U
C16 C 0.8766(3) 0.4090(3) 0.3472(4) 0.0281(11) Uani 1 1 d . .
H16 H 0.9193 0.4489 0.3397 0.034 Uiso 1 1 calc R U
C17 C 0.8178(3) 0.3669(3) 0.2743(3) 0.0285(11) Uani 1 1 d . .
H17 H 0.8208 0.3769 0.2167 0.034 Uiso 1 1 calc R U
C18 C 0.7536(3) 0.3094(3) 0.2852(3) 0.0220(9) Uani 1 1 d . .
H18 H 0.7126 0.2806 0.2347 0.026 Uiso 1 1 calc R U
C21 C 0.5750(3) 0.1869(2) 0.1321(3) 0.0173(9) Uani 1 1 d . .
C22 C 0.5876(3) 0.2123(2) 0.0538(3) 0.0202(9) Uani 1 1 d . .
H22 H 0.6269 0.1828 0.0278 0.024 Uiso 1 1 calc R U
C23 C 0.5428(3) 0.2799(3) 0.0146(3) 0.0211(9) Uani 1 1 d . .
H23 H 0.5500 0.2979 -0.0392 0.025 Uiso 1 1 calc R U
C24 C 0.4868(3) 0.3215(2) 0.0550(3) 0.0157(9) Uani 1 1 d . .
H24 H 0.4552 0.3687 0.0289 0.019 Uiso 1 1 calc R U
C25 C 0.4769(3) 0.2946(2) 0.1328(2) 0.0112(8) Uani 1 1 d . .
C26 C 0.4156(3) 0.3395(2) 0.1762(2) 0.0122(8) Uani 1 1 d . .
H26A H 0.3435 0.3260 0.1470 0.015 Uiso 1 1 calc R U
H26B H 0.4233 0.3958 0.1677 0.015 Uiso 1 1 calc R U
C27 C 0.3419(3) 0.3423(2) 0.3213(3) 0.0132(8) Uani 1 1 d . .
C28 C 0.2980(3) 0.4154(2) 0.2973(3) 0.0165(9) Uani 1 1 d . .
H28 H 0.3292 0.4524 0.2713 0.020 Uiso 1 1 calc R U
C29 C 0.2096(3) 0.4347(3) 0.3108(3) 0.0218(10) Uani 1 1 d . .
H29 H 0.1810 0.4849 0.2951 0.026 Uiso 1 1 calc R U
C30 C 0.1628(3) 0.3801(3) 0.3474(3) 0.0246(10) Uani 1 1 d . .
H30 H 0.1013 0.3926 0.3556 0.030 Uiso 1 1 calc R U
C31 C 0.2058(3) 0.3083(3) 0.3718(3) 0.0270(10) Uani 1 1 d . .
H31 H 0.1745 0.2715 0.3979 0.032 Uiso 1 1 calc R U
C32 C 0.2953(3) 0.2889(2) 0.3585(3) 0.0211(10) Uani 1 1 d . .
H32 H 0.3242 0.2388 0.3750 0.025 Uiso 1 1 calc R U
C33 C 0.5374(3) 0.3993(2) 0.3507(3) 0.0136(8) Uani 1 1 d . .
C34 C 0.5936(3) 0.4399(2) 0.3087(3) 0.0166(9) Uani 1 1 d . .
H34 H 0.5872 0.4274 0.2489 0.020 Uiso 1 1 calc R U
C35 C 0.6591(3) 0.4987(2) 0.3539(3) 0.0238(10) Uani 1 1 d . .
H35 H 0.6962 0.5269 0.3247 0.029 Uiso 1 1 calc R U
C36 C 0.6699(3) 0.5161(3) 0.4411(3) 0.0272(11) Uani 1 1 d . .
H36 H 0.7156 0.5557 0.4720 0.033 Uiso 1 1 calc R U
C37 C 0.6151(3) 0.4766(3) 0.4844(3) 0.0268(11) Uani 1 1 d . .
H37 H 0.6231 0.4888 0.5446 0.032 Uiso 1 1 calc R U
C38 C 0.5481(3) 0.4188(2) 0.4384(3) 0.0185(9) Uani 1 1 d . .
H38 H 0.5091 0.3923 0.4672 0.022 Uiso 1 1 calc R U
C51 C 0.0492(5) 0.1435(4) 0.1989(5) 0.0596(18) Uani 1 1 d . .
H51A H 0.0196 0.1042 0.1515 0.071 Uiso 1 1 calc R U
H51B H 0.1019 0.1723 0.1841 0.071 Uiso 1 1 calc R U
Cl11 Cl 0.10366(11) 0.09693(9) 0.30261(11) 0.0535(4) Uani 1 1 d . .
Cl12 Cl -0.04546(15) 0.20848(12) 0.20258(19) 0.0977(8) Uani 1 1 d . .

loop_
_atom_site_aniso_label
_atom_site_aniso_U_11
_atom_site_aniso_U_22
_atom_site_aniso_U_33
_atom_site_aniso_U_23
_atom_site_aniso_U_13
_atom_site_aniso_U_12
Ru1 0.00972(14) 0.00627(14) 0.00899(16) 0.00030(12) 0.00292(11) -0.00005(12)
Cl1 0.0208(5) 0.0081(4) 0.0191(5) -0.0008(4) 0.0078(4) -0.0002(4)
Cl2 0.0138(4) 0.0162(5) 0.0146(5) 0.0006(4) 0.0006(4) -0.0029(4)
P1 0.0103(5) 0.0075(5) 0.0123(5) 0.0017(4) 0.0039(4) 0.0009(3)
P2 0.0109(5) 0.0078(5) 0.0095(5) 0.0000(4) 0.0029(4) 0.0009(4)
N1 0.0146(16) 0.0081(16) 0.0108(17) 0.0021(13) 0.0068(13) 0.0011(12)
N2 0.0151(16) 0.0063(15) 0.0120(17) -0.0004(13) 0.0044(13) -0.0001(12)
O1 0.0179(14) 0.0198(16) 0.0192(16) 0.0046(13) 0.0030(13) -0.0078(12)
O2 0.0383(19) 0.0152(16) 0.0289(19) 0.0063(13) 0.0223(15) 0.0111(13)
C1 0.0132(19) 0.012(2) 0.015(2) 0.0005(15) 0.0064(16) -0.0012(15)
C2 0.020(2) 0.017(2) 0.026(3) 0.0044(18) 0.0118(18) -0.0020(17)
C3 0.032(2) 0.023(2) 0.016(2) 0.0044(18) 0.011(2) -0.0011(18)
C4 0.021(2) 0.020(2) 0.013(2) 0.0015(17) 0.0058(17) -0.0012(17)
C5 0.0128(18) 0.0087(19) 0.013(2) -0.0005(15) 0.0048(15) 0.0014(15)
C6 0.0095(17) 0.0098(19) 0.014(2) 0.0016(15) 0.0016(15) -0.0004(14)
C7 0.0118(19) 0.011(2) 0.022(2) -0.0009(17) 0.0014(17) 0.0023(15)
C8 0.0117(19) 0.014(2) 0.039(3) 0.0027(19) 0.0049(18) 0.0002(16)
C9 0.019(2) 0.011(2) 0.057(4) 0.009(2) -0.002(2) 0.0025(18)
C10 0.019(2) 0.017(2) 0.051(3) -0.013(2) -0.005(2) 0.0098(18)
C11 0.020(2) 0.029(3) 0.034(3) -0.018(2) 0.003(2) 0.0042(19)
C12 0.018(2) 0.022(2) 0.017(2) -0.0076(18) 0.0017(17) 0.0037(17)
C13 0.0111(18) 0.0083(19) 0.022(2) 0.0037(16) 0.0070(16) 0.0017(14)
C14 0.016(2) 0.014(2) 0.024(2) 0.0035(18) 0.0036(18) -0.0021(16)
C15 0.016(2) 0.015(2) 0.046(3) 0.002(2) 0.005(2) -0.0015(17)
C16 0.020(2) 0.014(2) 0.055(3) 0.009(2) 0.019(2) -0.0016(17)
C17 0.030(3) 0.027(3) 0.037(3) 0.009(2) 0.023(2) 0.000(2)
C18 0.023(2) 0.021(2) 0.026(2) 0.005(2) 0.0135(19) 0.0010(18)
C21 0.021(2) 0.015(2) 0.018(2) -0.0042(17) 0.0101(17) 0.0029(17)
C22 0.022(2) 0.025(2) 0.018(2) -0.0020(18) 0.0126(18) 0.0020(17)
C23 0.025(2) 0.026(2) 0.014(2) 0.0064(18) 0.0097(18) -0.0026(18)
C24 0.0149(19) 0.018(2) 0.012(2) 0.0032(16) 0.0020(16) -0.0022(15)
C25 0.0118(17) 0.0082(19) 0.0092(19) -0.0004(15) -0.0016(14) -0.0005(14)
C26 0.0126(18) 0.0116(19) 0.010(2) -0.0015(15) 0.0004(15) 0.0006(15)
C27 0.0137(19) 0.015(2) 0.011(2) -0.0030(16) 0.0036(15) 0.0002(15)
C28 0.0141(19) 0.015(2) 0.018(2) -0.0005(17) 0.0036(16) 0.0006(16)
C29 0.015(2) 0.024(2) 0.022(2) -0.0013(19) 0.0012(18) 0.0087(17)
C30 0.014(2) 0.033(3) 0.028(3) -0.008(2) 0.0092(19) 0.0042(18)
C31 0.026(2) 0.028(2) 0.036(3) 0.002(2) 0.022(2) -0.002(2)
C32 0.024(2) 0.015(2) 0.030(3) 0.0010(18) 0.017(2) 0.0013(16)
C33 0.0149(19) 0.0098(19) 0.012(2) 0.0021(15) 0.0003(16) 0.0062(15)
C34 0.020(2) 0.011(2) 0.016(2) 0.0010(16) 0.0033(17) 0.0001(16)
C35 0.017(2) 0.013(2) 0.037(3) 0.0044(19) 0.0030(19) -0.0033(16)
C36 0.022(2) 0.014(2) 0.035(3) -0.013(2) -0.002(2) -0.0032(17)
C37 0.024(2) 0.026(3) 0.026(3) -0.010(2) 0.002(2) 0.0002(19)
C38 0.016(2) 0.018(2) 0.020(2) -0.0024(17) 0.0046(17) 0.0046(16)
C51 0.055(4) 0.063(4) 0.073(5) 0.010(4) 0.036(4) -0.008(3)
Cl11 0.0439(8) 0.0494(9) 0.0605(10) -0.0099(7) 0.0101(7) -0.0024(7)
Cl12 0.0640(11) 0.0637(13) 0.175(2) 0.0537(14) 0.0540(14) 0.0146(9)

loop_
_atom_type_symbol
_atom_type_description
_atom_type_scat_dispersion_real
_atom_type_scat_dispersion_imag
_atom_type_scat_source
C C 0.0033 0.0016 'International Tables Vol C Tables 4.2.6.8 and 6.1.1.4'
H H 0.0000 0.0000 'International Tables Vol C Tables 4.2.6.8 and 6.1.1.4'
P P 0.1023 0.0942 'International Tables Vol C Tables 4.2.6.8 and 6.1.1.4'
N N 0.0061 0.0033 'International Tables Vol C Tables 4.2.6.8 and 6.1.1.4'
O O 0.0106 0.0060 'International Tables Vol C Tables 4.2.6.8 and 6.1.1.4'
Cl Cl 0.1484 0.1585 'International Tables Vol C Tables 4.2.6.8 and 6.1.1.4'
Ru Ru -1.2594 0.8363 'International Tables Vol C Tables 4.2.6.8 and 6.1.1.4'

loop_
_geom_angle_atom_site_label_1
_geom_angle_atom_site_label_2
_geom_angle_atom_site_label_3
_geom_angle
N2 Ru1 N1 177.02(11)
N2 Ru1 P1 96.56(9)
N1 Ru1 P1 80.51(8)
N2 Ru1 P2 83.00(9)
N1 Ru1 P2 97.81(9)
P1 Ru1 P2 95.62(4)
N2 Ru1 Cl1 96.44(9)
N1 Ru1 Cl1 83.25(9)
P1 Ru1 Cl1 94.04(3)
P2 Ru1 Cl1 170.32(3)
N2 Ru1 Cl2 83.28(8)
N1 Ru1 Cl2 99.64(8)
P1 Ru1 Cl2 179.15(4)
P2 Ru1 Cl2 85.19(3)
Cl1 Ru1 Cl2 85.15(3)
C6 P1 C13 104.22(18)
C6 P1 C7 104.52(19)
C13 P1 C7 102.45(17)
C6 P1 Ru1 101.51(12)
C13 P1 Ru1 126.66(13)
C7 P1 Ru1 115.06(13)
C33 P2 C26 104.60(18)
C33 P2 C27 100.50(18)
C26 P2 C27 102.12(17)
C33 P2 Ru1 124.84(12)
C26 P2 Ru1 100.57(13)
C27 P2 Ru1 120.96(13)
C1 N1 C5 115.9(3)
C1 N1 Ru1 124.7(3)
C5 N1 Ru1 118.9(2)
C21 N2 C25 116.0(3)
C21 N2 Ru1 125.2(3)
C25 N2 Ru1 118.7(2)
C1 O1 H1 109.5
C21 O2 H2B 109.5
O1 C1 N1 120.9(3)
O1 C1 C2 116.1(3)
N1 C1 C2 123.0(4)
C3 C2 C1 120.1(4)
C3 C2 H2 120.0
C1 C2 H2 120.0
C2 C3 C4 117.9(4)
C2 C3 H3 121.0
C4 C3 H3 121.0
C5 C4 C3 119.8(4)
C5 C4 H4 120.1
C3 C4 H4 120.1
C4 C5 N1 123.2(3)
C4 C5 C6 119.4(3)
N1 C5 C6 117.3(3)
C5 C6 P1 108.6(3)
C5 C6 H6A 110.0
P1 C6 H6A 110.0
C5 C6 H6B 110.0
P1 C6 H6B 110.0
H6A C6 H6B 108.3
C12 C7 C8 119.6(4)
C12 C7 P1 120.4(3)
C8 C7 P1 119.9(3)
C7 C8 C9 119.9(4)
C7 C8 H8 120.0
C9 C8 H8 120.0
C10 C9 C8 119.7(5)
C10 C9 H9 120.2
C8 C9 H9 120.2
C11 C10 C9 120.7(4)
C11 C10 H10 119.7
C9 C10 H10 119.7
C10 C11 C12 120.4(5)
C10 C11 H11 119.8
C12 C11 H11 119.8
C7 C12 C11 119.6(4)
C7 C12 H12 120.2
C11 C12 H12 120.2
C18 C13 C14 119.0(4)
C18 C13 P1 120.7(3)
C14 C13 P1 120.3(3)
C15 C14 C13 119.5(4)
C15 C14 H14 120.2
C13 C14 H14 120.2
C16 C15 C14 120.8(4)
C16 C15 H15 119.6
C14 C15 H15 119.6
C17 C16 C15 120.3(4)
C17 C16 H16 119.9
C15 C16 H16 119.9
C16 C17 C18 119.8(5)
C16 C17 H17 120.1
C18 C17 H17 120.1
C13 C18 C17 120.6(4)
C13 C18 H18 119.7
C17 C18 H18 119.7
O2 C21 N2 120.6(4)
O2 C21 C22 116.0(4)
N2 C21 C22 123.4(4)
C23 C22 C21 119.5(4)
C23 C22 H22 120.2
C21 C22 H22 120.2
C22 C23 C24 118.5(4)
C22 C23 H23 120.7
C24 C23 H23 120.7
C25 C24 C23 120.1(4)
C25 C24 H24 120.0
C23 C24 H24 120.0
C24 C25 N2 122.4(4)
C24 C25 C26 120.1(3)
N2 C25 C26 117.4(3)
C25 C26 P2 111.4(3)
C25 C26 H26A 109.4
P2 C26 H26A 109.4
C25 C26 H26B 109.4
P2 C26 H26B 109.4
H26A C26 H26B 108.0
C32 C27 C28 118.9(4)
C32 C27 P2 121.9(3)
C28 C27 P2 119.1(3)
C29 C28 C27 121.0(4)
C29 C28 H28 119.5
C27 C28 H28 119.5
C28 C29 C30 119.6(4)
C28 C29 H29 120.2
C30 C29 H29 120.2
C31 C30 C29 119.9(4)
C31 C30 H30 120.1
C29 C30 H30 120.1
C30 C31 C32 120.5(4)
C30 C31 H31 119.7
C32 C31 H31 119.7
C27 C32 C31 120.1(4)
C27 C32 H32 119.9
C31 C32 H32 119.9
C38 C33 C34 118.8(4)
C38 C33 P2 119.1(3)
C34 C33 P2 122.0(3)
C35 C34 C33 120.3(4)
C35 C34 H34 119.8
C33 C34 H34 119.8
C36 C35 C34 119.9(4)
C36 C35 H35 120.0
C34 C35 H35 120.0
C35 C36 C37 120.9(4)
C35 C36 H36 119.5
C37 C36 H36 119.5
C36 C37 C38 119.1(4)
C36 C37 H37 120.5
C38 C37 H37 120.5
C37 C38 C33 120.9(4)
C37 C38 H38 119.5
C33 C38 H38 119.5
Cl11 C51 Cl12 110.2(4)
Cl11 C51 H51A 109.6
Cl12 C51 H51A 109.6
Cl11 C51 H51B 109.6
Cl12 C51 H51B 109.6
H51A C51 H51B 108.1

loop_
_geom_bond_atom_site_label_1
_geom_bond_atom_site_label_2
_geom_bond_distance
Ru1 N2 2.146(3)
Ru1 N1 2.170(3)
Ru1 P1 2.2421(10)
Ru1 P2 2.2515(10)
Ru1 Cl1 2.4988(10)
Ru1 Cl2 2.5329(10)
P1 C6 1.827(4)
P1 C13 1.833(4)
P1 C7 1.834(4)
P2 C33 1.827(4)
P2 C26 1.834(4)
P2 C27 1.835(4)
N1 C1 1.355(5)
N1 C5 1.375(5)
N2 C21 1.353(5)
N2 C25 1.382(5)
O1 C1 1.324(5)
O1 H1 0.8400
O2 C21 1.336(5)
O2 H2B 0.8400
C1 C2 1.395(6)
C2 C3 1.371(6)
C2 H2 0.9500
C3 C4 1.391(6)
C3 H3 0.9500
C4 C5 1.374(5)
C4 H4 0.9500
C5 C6 1.498(5)
C6 H6A 0.9900
C6 H6B 0.9900
C7 C12 1.391(6)
C7 C8 1.395(6)
C8 C9 1.396(6)
C8 H8 0.9500
C9 C10 1.379(7)
C9 H9 0.9500
C10 C11 1.370(7)
C10 H10 0.9500
C11 C12 1.394(6)
C11 H11 0.9500
C12 H12 0.9500
C13 C18 1.389(6)
C13 C14 1.400(6)
C14 C15 1.391(6)
C14 H14 0.9500
C15 C16 1.375(7)
C15 H15 0.9500
C16 C17 1.374(7)
C16 H16 0.9500
C17 C18 1.397(6)
C17 H17 0.9500
C18 H18 0.9500
C21 C22 1.392(6)
C22 C23 1.366(6)
C22 H22 0.9500
C23 C24 1.384(6)
C23 H23 0.9500
C24 C25 1.376(5)
C24 H24 0.9500
C25 C26 1.501(5)
C26 H26A 0.9900
C26 H26B 0.9900
C27 C32 1.382(6)
C27 C28 1.396(5)
C28 C29 1.383(6)
C28 H28 0.9500
C29 C30 1.391(6)
C29 H29 0.9500
C30 C31 1.373(6)
C30 H30 0.9500
C31 C32 1.398(6)
C31 H31 0.9500
C32 H32 0.9500
C33 C38 1.392(6)
C33 C34 1.397(6)
C34 C35 1.390(6)
C34 H34 0.9500
C35 C36 1.376(7)
C35 H35 0.9500
C36 C37 1.385(7)
C36 H36 0.9500
C37 C38 1.392(6)
C37 H37 0.9500
C38 H38 0.9500
C51 Cl11 1.752(7)
C51 Cl12 1.763(7)
C51 H51A 0.9900
C51 H51B 0.9900

loop_
_geom_torsion_atom_site_label_1
_geom_torsion_atom_site_label_2
_geom_torsion_atom_site_label_3
_geom_torsion_atom_site_label_4
_geom_torsion
C5 N1 C1 O1 179.7(3)
Ru1 N1 C1 O1 -8.6(5)
C5 N1 C1 C2 0.5(5)
Ru1 N1 C1 C2 172.2(3)
O1 C1 C2 C3 -178.7(4)
N1 C1 C2 C3 0.6(6)
C1 C2 C3 C4 -0.2(6)
C2 C3 C4 C5 -1.1(6)
C3 C4 C5 N1 2.3(6)
C3 C4 C5 C6 -175.2(4)
C1 N1 C5 C4 -1.9(5)
Ru1 N1 C5 C4 -174.2(3)
C1 N1 C5 C6 175.6(3)
Ru1 N1 C5 C6 3.4(4)
C4 C5 C6 P1 149.3(3)
N1 C5 C6 P1 -28.4(4)
C13 P1 C6 C5 170.4(2)
C7 P1 C6 C5 -82.5(3)
Ru1 P1 C6 C5 37.5(3)
C6 P1 C7 C12 -148.8(3)
C13 P1 C7 C12 -40.3(4)
Ru1 P1 C7 C12 100.8(3)
C6 P1 C7 C8 34.4(4)
C13 P1 C7 C8 142.9(3)
Ru1 P1 C7 C8 -76.0(4)
C12 C7 C8 C9 -1.0(6)
P1 C7 C8 C9 175.8(3)
C7 C8 C9 C10 0.6(7)
C8 C9 C10 C11 0.3(7)
C9 C10 C11 C12 -0.7(7)
C8 C7 C12 C11 0.6(6)
P1 C7 C12 C11 -176.2(3)
C10 C11 C12 C7 0.3(6)
C6 P1 C13 C18 -162.6(3)
C7 P1 C13 C18 88.7(3)
Ru1 P1 C13 C18 -46.1(4)
C6 P1 C13 C14 19.6(4)
C7 P1 C13 C14 -89.1(3)
Ru1 P1 C13 C14 136.0(3)
C18 C13 C14 C15 0.2(6)
P1 C13 C14 C15 178.1(3)
C13 C14 C15 C16 0.7(6)
C14 C15 C16 C17 -1.4(7)
C15 C16 C17 C18 1.3(7)
C14 C13 C18 C17 -0.3(6)
P1 C13 C18 C17 -178.2(3)
C16 C17 C18 C13 -0.5(7)
C25 N2 C21 O2 177.3(3)
Ru1 N2 C21 O2 1.2(5)
C25 N2 C21 C22 0.2(6)
Ru1 N2 C21 C22 -175.8(3)
O2 C21 C22 C23 -177.9(4)
N2 C21 C22 C23 -0.7(6)
C21 C22 C23 C24 0.6(6)
C22 C23 C24 C25 -0.1(6)
C23 C24 C25 N2 -0.4(6)
C23 C24 C25 C26 -179.6(3)
C21 N2 C25 C24 0.3(5)
Ru1 N2 C25 C24 176.6(3)
C21 N2 C25 C26 179.5(3)
Ru1 N2 C25 C26 -4.1(4)
C24 C25 C26 P2 -155.8(3)
N2 C25 C26 P2 24.9(4)
C33 P2 C26 C25 99.3(3)
C27 P2 C26 C25 -156.3(3)
Ru1 P2 C26 C25 -31.1(3)
C33 P2 C27 C32 -129.3(4)
C26 P2 C27 C32 123.1(4)
Ru1 P2 C27 C32 12.7(4)
C33 P2 C27 C28 54.4(3)
C26 P2 C27 C28 -53.1(3)
Ru1 P2 C27 C28 -163.5(3)
C32 C27 C28 C29 0.4(6)
P2 C27 C28 C29 176.8(3)
C27 C28 C29 C30 -1.1(6)
C28 C29 C30 C31 1.5(7)
C29 C30 C31 C32 -1.3(7)
C28 C27 C32 C31 -0.2(6)
P2 C27 C32 C31 -176.4(3)
C30 C31 C32 C27 0.6(7)
C26 P2 C33 C38 154.3(3)
C27 P2 C33 C38 48.7(3)
Ru1 P2 C33 C38 -91.3(3)
C26 P2 C33 C34 -29.0(4)
C27 P2 C33 C34 -134.6(3)
Ru1 P2 C33 C34 85.4(3)
C38 C33 C34 C35 0.0(6)
P2 C33 C34 C35 -176.7(3)
C33 C34 C35 C36 1.2(6)
C34 C35 C36 C37 -1.1(6)
C35 C36 C37 C38 -0.2(7)
C36 C37 C38 C33 1.4(6)
C34 C33 C38 C37 -1.3(6)
P2 C33 C38 C37 175.5(3)
